data_9017663
loop_
_publ_author_name
'Bindi, L.'
'Bonazzi, P.'
'Zoppi, M.'
'Spry, P. G.'

_publ_section_title
;
 Chemical variability in wakabayashilite: a real feature or an
 analytical artifact
 Note: Sample WC
;
_journal_name_full 'Mineralogical Magazine'
_journal_page_first 693
_journal_page_last 702
_journal_volume 78
_journal_year 2014
_chemical_compound_source 'White Caps mine, Nevada, USA'
_chemical_formula_sum 'As9.887 S14 Sb0.113'
_chemical_name_mineral Wakabayashilite
_space_group_IT_number 33
_space_group_name_Hall 'P 2c -2n'
_space_group_name_H-M_alt 'P n a 21'
_symmetry_space_group_name_H-M 'P n a 21'
_cell_angle_alpha 90
_cell_angle_beta 90
_cell_angle_gamma 90
_cell_length_a 25.310
_cell_length_b 14.515
_cell_length_c 6.4988
_cell_formula_units_Z 4
_cell_volume 2387.494
_database_code_amcsd 0020480
_exptl_crystal_density_diffrn 3.348
_cod_data_source_file inputs/fixed/downloads/18/18570.cif
_cod_data_source_block 18570
_cod_original_formula_sum 'As9.887 Sb.113 S14'
_cod_database_code 9017663

loop_
_space_group_symop_operation_xyz
x,y,z
1/2+x,1/2-y,z
1/2-x,1/2+y,1/2+z
-x,-y,1/2+z

loop_
_atom_site_label
_atom_site_fract_x
_atom_site_fract_y
_atom_site_fract_z
_atom_site_occupancy
_atom_site_U_iso_or_equiv
As1 0.46950 0.27933 0.25050 1.00000 0.04010
As2 0.43980 0.22035 0.74400 1.00000 0.04380
As3 0.37507 0.43587 0.75160 0.88700 0.04120
Sb3 0.37507 0.43587 0.75160 0.11300 0.04120
As4 0.33090 0.45039 0.24650 1.00000 0.04340
As5 0.09483 0.15585 0.75170 1.00000 0.03910
As6 0.10989 0.22954 0.24630 1.00000 0.04430
As7 0.32937 0.01351 0.75880 1.00000 0.07620
As8 0.29530 0.11543 0.41060 1.00000 0.08490
As9 0.21253 0.36228 0.83740 1.00000 0.04390
As10 0.07636 0.49825 0.84160 1.00000 0.05100
S1 0.49371 0.17410 0.00030 1.00000 0.03550
S2 0.00353 0.32330 0.49990 1.00000 0.03660
S3 0.45909 0.37440 0.73430 1.00000 0.03880
S4 0.34054 0.33290 0.00190 1.00000 0.03860
S5 0.33534 0.34640 0.50020 1.00000 0.03540
S6 0.41688 0.49747 0.24780 1.00000 0.03470
S7 0.16250 0.15704 0.00130 1.00000 0.03110
S8 0.15932 0.17000 0.49810 1.00000 0.03860
S9 0.04255 0.12268 0.23550 1.00000 0.03500
S10 0.25292 0.00010 0.25950 1.00000 0.04490
S11 0.20720 0.37970 0.18060 1.00000 0.05110
S12 0.12586 0.37761 0.72710 1.00000 0.03780
S13 0.08909 0.49890 0.18420 1.00000 0.05780
S14 0.37294 0.12105 0.24010 1.00000 0.04370

loop_
_cod_related_entry_id
_cod_related_entry_database
_cod_related_entry_code
1 AMCSD 0020480
